data_7232578
loop_
_publ_author_name
'Nemec, Vinko'
'Fotovi\'c, Luka'
'Vitasovi\'c, Toni'
'Cin\<ci\'c, Dominik'

_publ_section_title
;
 Halogen bonding of the aldehyde oxygen atom in cocrystals of aromatic
 aldehydes and 1,4-diiodotetrafluorobenzene
;
_journal_issue 21
_journal_name_full CrystEngComm
_journal_page_first 3251
_journal_paper_doi 10.1039/C9CE00340A
_journal_volume 21
_journal_year 2019
_chemical_formula_moiety 'C6 F4 I2, 2(C9 H10 O3)'
_chemical_formula_sum 'C24 H20 F4 I2 O6'
_chemical_formula_weight 734.20
_space_group_crystal_system monoclinic
_space_group_IT_number 14
_space_group_name_Hall '-P 2yn'
_space_group_name_H-M_alt 'P 1 21/n 1'
_symmetry_space_group_name_Hall '-P 2yn'
_symmetry_space_group_name_H-M 'P 1 21/n 1'
_atom_sites_solution_hydrogens geom
_audit_creation_method SHELXL-2014/7
_audit_update_record
;
2019-03-08 deposited with the CCDC.    2019-04-08 downloaded from the CCDC.
;
_cell_angle_alpha 90
_cell_angle_beta 106.955(4)
_cell_angle_gamma 90
_cell_formula_units_Z 2
_cell_length_a 8.2542(3)
_cell_length_b 15.3640(5)
_cell_length_c 10.5028(5)
_cell_measurement_reflns_used 4243
_cell_measurement_temperature 295
_cell_measurement_theta_max 32.1600
_cell_measurement_theta_min 4.4350
_cell_volume 1274.05(9)
_computing_structure_refinement 'SHELXL-2014/7 (Sheldrick, 2014)'
_diffrn_ambient_temperature 295
_diffrn_detector_area_resol_mean 16.3426
_diffrn_measured_fraction_theta_full 0.995
_diffrn_measured_fraction_theta_max 0.996
_diffrn_measurement_device_type 'Xcalibur, Sapphire3'
_diffrn_radiation_type 'Mo K\a'
_diffrn_radiation_wavelength 0.71073
_diffrn_reflns_av_R_equivalents 0.0298
_diffrn_reflns_av_unetI/netI 0.0203
_diffrn_reflns_Laue_measured_fraction_full 0.995
_diffrn_reflns_Laue_measured_fraction_max 0.996
_diffrn_reflns_limit_h_max 10
_diffrn_reflns_limit_h_min -10
_diffrn_reflns_limit_k_max 19
_diffrn_reflns_limit_k_min -19
_diffrn_reflns_limit_l_max 13
_diffrn_reflns_limit_l_min -13
_diffrn_reflns_number 13910
_diffrn_reflns_point_group_measured_fraction_full 0.995
_diffrn_reflns_point_group_measured_fraction_max 0.996
_diffrn_reflns_theta_full 25.242
_diffrn_reflns_theta_max 26.998
_diffrn_reflns_theta_min 4.269
_diffrn_source 'fine-focus sealed X-ray tube'
_exptl_absorpt_coefficient_mu 2.535
_exptl_absorpt_correction_T_max 1.00000
_exptl_absorpt_correction_T_min 0.45699
_exptl_absorpt_correction_type multi-scan
_exptl_absorpt_process_details
;
CrysAlisPro 1.171.38.43 (Rigaku Oxford Diffraction, 2015)
Empirical absorption correction using spherical harmonics,
 implemented in SCALE3 ABSPACK scaling algorithm.
;
_exptl_crystal_colour colorless
_exptl_crystal_density_diffrn 1.914
_exptl_crystal_description plate
_exptl_crystal_F_000 708
_exptl_crystal_size_max 0.50
_exptl_crystal_size_mid 0.21
_exptl_crystal_size_min 0.10
_refine_diff_density_max 0.292
_refine_diff_density_min -0.603
_refine_diff_density_rms 0.073
_refine_ls_extinction_method none
_refine_ls_goodness_of_fit_ref 1.050
_refine_ls_hydrogen_treatment constr
_refine_ls_matrix_type full
_refine_ls_number_parameters 165
_refine_ls_number_reflns 2778
_refine_ls_number_restraints 0
_refine_ls_restrained_S_all 1.050
_refine_ls_R_factor_all 0.0315
_refine_ls_R_factor_gt 0.0238
_refine_ls_shift/su_max 0.002
_refine_ls_shift/su_mean 0.000
_refine_ls_structure_factor_coef Fsqd
_refine_ls_weighting_details 'w=1/[\s^2^(Fo^2^)+(0.0354P)^2^] where P=(Fo^2^+2Fc^2^)/3'
_refine_ls_weighting_scheme calc
_refine_ls_wR_factor_gt 0.0602
_refine_ls_wR_factor_ref 0.0644
_reflns_Friedel_coverage 0.000
_reflns_number_gt 2318
_reflns_number_total 2778
_reflns_threshold_expression 'I > 2\s(I)'
_cod_data_source_file c9ce00340a2.cif
_cod_data_source_block dmb_2_14tfib
_cod_depositor_comments 'Adding full bibliography for 7232576--7232580.cif.'
_cod_original_cell_volume 1274.04(9)
_cod_database_code 7232578
_shelx_shelxl_version_number 2014/7
_shelx_space_group_comment
;
The symmetry employed for this shelxl refinement is uniquely defined
by the following loop, which should always be used as a source of
symmetry information in preference to the above space-group names.
They are only intended as comments.
;

loop_
_space_group_symop_operation_xyz
'x, y, z'
'-x+1/2, y+1/2, -z+1/2'
'-x, -y, -z'
'x-1/2, -y-1/2, z-1/2'

loop_
_atom_site_label
_atom_site_type_symbol
_atom_site_fract_x
_atom_site_fract_y
_atom_site_fract_z
_atom_site_U_iso_or_equiv
_atom_site_adp_type
_atom_site_occupancy
_atom_site_site_symmetry_order
_atom_site_calc_flag
_atom_site_refinement_flags_posn
_atom_site_refinement_flags_adp
I1 I 0.87232(2) 0.12238(2) 0.58979(2) 0.05423(9) Uani 1 1 d . .
F2 F 0.20173(19) 0.08162(11) 0.38906(17) 0.0664(4) Uani 1 1 d . .
F1 F 0.4852(2) 0.17383(9) 0.45767(17) 0.0638(4) Uani 1 1 d . .
O2 O 0.68429(19) 0.46060(11) 0.56859(19) 0.0551(4) Uani 1 1 d . .
O3 O 0.8250(2) 0.60838(10) 0.6325(2) 0.0522(4) Uani 1 1 d . .
O1 O 1.1879(2) 0.23953(12) 0.6772(2) 0.0717(6) Uani 1 1 d . .
C3 C 0.8558(3) 0.45806(15) 0.6183(2) 0.0395(5) Uani 1 1 d . .
C4 C 0.9336(3) 0.54008(15) 0.6526(2) 0.0397(5) Uani 1 1 d . .
C1 C 1.1299(3) 0.39120(15) 0.6844(3) 0.0434(5) Uani 1 1 d . .
C10 C 0.6508(3) 0.04917(15) 0.5369(2) 0.0431(5) Uani 1 1 d . .
C5 C 1.1076(3) 0.54620(16) 0.7031(2) 0.0443(5) Uani 1 1 d . .
H5 H 1.1591 0.6000 0.7270 0.053 Uiso 1 1 calc R U
C2 C 0.9531(3) 0.38489(14) 0.6349(3) 0.0423(5) Uani 1 1 d . .
H2 H 0.9022 0.3307 0.6134 0.051 Uiso 1 1 calc R U
C12 C 0.3475(3) 0.03940(16) 0.4438(2) 0.0476(5) Uani 1 1 d . .
C11 C 0.4952(3) 0.08765(16) 0.4790(2) 0.0445(5) Uani 1 1 d . .
C6 C 1.2045(3) 0.47135(16) 0.7177(2) 0.0467(6) Uani 1 1 d . .
H6 H 1.3218 0.4753 0.7505 0.056 Uiso 1 1 calc R U
C9 C 0.8944(4) 0.69337(17) 0.6634(3) 0.0581(7) Uani 1 1 d . .
H9A H 0.9562 0.6963 0.7562 0.087 Uiso 1 1 calc R U
H9B H 0.8045 0.7354 0.6440 0.087 Uiso 1 1 calc R U
H9C H 0.9693 0.7057 0.6109 0.087 Uiso 1 1 calc R U
C7 C 1.2351(3) 0.31397(18) 0.7020(3) 0.0558(7) Uani 1 1 d . .
H7 H 1.3514 0.3225 0.7359 0.067 Uiso 1 1 calc R U
C8 C 0.6004(3) 0.37968(16) 0.5262(4) 0.0644(9) Uani 1 1 d . .
H8A H 0.6460 0.3533 0.4612 0.097 Uiso 1 1 calc R U
H8B H 0.4814 0.3898 0.4876 0.097 Uiso 1 1 calc R U
H8C H 0.6175 0.3415 0.6014 0.097 Uiso 1 1 calc R U

loop_
_atom_site_aniso_label
_atom_site_aniso_U_11
_atom_site_aniso_U_22
_atom_site_aniso_U_33
_atom_site_aniso_U_23
_atom_site_aniso_U_13
_atom_site_aniso_U_12
I1 0.04498(12) 0.04912(13) 0.06551(14) -0.00205(8) 0.01125(9) -0.00792(6)
F2 0.0463(8) 0.0511(9) 0.0925(11) 0.0087(9) 0.0056(8) 0.0091(7)
F1 0.0596(9) 0.0357(8) 0.0890(11) 0.0077(8) 0.0106(8) 0.0002(7)
O2 0.0306(8) 0.0382(9) 0.0895(13) -0.0031(9) 0.0064(8) -0.0005(7)
O3 0.0409(9) 0.0325(9) 0.0782(12) -0.0068(8) 0.0097(9) 0.0020(6)
O1 0.0503(11) 0.0408(11) 0.1108(17) -0.0027(11) 0.0028(10) 0.0078(8)
C3 0.0339(11) 0.0349(11) 0.0476(12) 0.0007(10) 0.0088(9) -0.0012(8)
C4 0.0388(11) 0.0342(12) 0.0447(12) -0.0004(10) 0.0101(10) 0.0003(9)
C1 0.0375(12) 0.0415(13) 0.0475(13) 0.0026(10) 0.0069(10) 0.0029(9)
C10 0.0419(11) 0.0401(12) 0.0470(13) -0.0020(11) 0.0124(10) -0.0050(9)
C5 0.0391(12) 0.0385(12) 0.0510(13) -0.0018(11) 0.0065(10) -0.0082(9)
C2 0.0376(12) 0.0338(12) 0.0522(13) 0.0018(10) 0.0082(10) -0.0019(9)
C12 0.0423(12) 0.0436(13) 0.0545(14) 0.0042(12) 0.0102(10) 0.0027(10)
C11 0.0477(13) 0.0322(11) 0.0526(13) 0.0014(11) 0.0129(11) 0.0001(10)
C6 0.0316(11) 0.0480(14) 0.0546(14) 0.0024(12) 0.0034(10) -0.0028(10)
C9 0.0588(16) 0.0330(13) 0.0789(19) -0.0032(13) 0.0141(13) -0.0016(11)
C7 0.0364(12) 0.0497(15) 0.0727(18) 0.0028(14) 0.0025(12) 0.0068(11)
C8 0.0356(13) 0.0430(15) 0.102(2) -0.0052(14) 0.0001(14) -0.0080(10)

loop_
_atom_type_symbol
_atom_type_description
_atom_type_scat_dispersion_real
_atom_type_scat_dispersion_imag
_atom_type_scat_source
C C 0.0033 0.0016 'International Tables Vol C Tables 4.2.6.8 and 6.1.1.4'
H H 0.0000 0.0000 'International Tables Vol C Tables 4.2.6.8 and 6.1.1.4'
O O 0.0106 0.0060 'International Tables Vol C Tables 4.2.6.8 and 6.1.1.4'
F F 0.0171 0.0103 'International Tables Vol C Tables 4.2.6.8 and 6.1.1.4'
I I -0.4742 1.8119 'International Tables Vol C Tables 4.2.6.8 and 6.1.1.4'

loop_
_geom_angle_atom_site_label_1
_geom_angle_atom_site_label_2
_geom_angle_atom_site_label_3
_geom_angle
_geom_angle_site_symmetry_1
_geom_angle_site_symmetry_3
C3 O2 C8 116.77(18) . .
C4 O3 C9 118.0(2) . .
O2 C3 C2 125.6(2) . .
O2 C3 C4 114.69(19) . .
C2 C3 C4 119.73(19) . .
O3 C4 C5 125.0(2) . .
O3 C4 C3 114.82(19) . .
C5 C4 C3 120.2(2) . .
C6 C1 C2 119.8(2) . .
C6 C1 C7 119.5(2) . .
C2 C1 C7 120.7(2) . .
C12 C10 C11 117.1(2) 3_656 .
C12 C10 I1 121.72(18) 3_656 .
C11 C10 I1 121.18(18) . .
C4 C5 C6 119.2(2) . .
C4 C5 H5 120.4 . .
C6 C5 H5 120.4 . .
C3 C2 C1 120.1(2) . .
C3 C2 H2 120.0 . .
C1 C2 H2 120.0 . .
F2 C12 C10 120.7(2) . 3_656
F2 C12 C11 117.8(2) . .
C10 C12 C11 121.4(2) 3_656 .
F1 C11 C12 118.6(2) . .
F1 C11 C10 120.0(2) . .
C12 C11 C10 121.5(2) . .
C1 C6 C5 121.0(2) . .
C1 C6 H6 119.5 . .
C5 C6 H6 119.5 . .
O3 C9 H9A 109.5 . .
O3 C9 H9B 109.5 . .
H9A C9 H9B 109.5 . .
O3 C9 H9C 109.5 . .
H9A C9 H9C 109.5 . .
H9B C9 H9C 109.5 . .
O1 C7 C1 127.0(2) . .
O1 C7 H7 116.5 . .
C1 C7 H7 116.5 . .
O2 C8 H8A 109.5 . .
O2 C8 H8B 109.5 . .
H8A C8 H8B 109.5 . .
O2 C8 H8C 109.5 . .
H8A C8 H8C 109.5 . .
H8B C8 H8C 109.5 . .

loop_
_geom_bond_atom_site_label_1
_geom_bond_atom_site_label_2
_geom_bond_distance
_geom_bond_site_symmetry_2
I1 C10 2.079(2) .
F2 C12 1.340(3) .
F1 C11 1.341(3) .
O2 C3 1.359(2) .
O2 C8 1.430(3) .
O3 C4 1.356(3) .
O3 C9 1.425(3) .
O1 C7 1.212(3) .
C3 C2 1.363(3) .
C3 C4 1.412(3) .
C4 C5 1.382(3) .
C1 C6 1.376(3) .
C1 C2 1.402(3) .
C1 C7 1.450(3) .
C10 C12 1.375(3) 3_656
C10 C11 1.383(3) .
C5 C6 1.383(3) .
C5 H5 0.9300 .
C2 H2 0.9300 .
C12 C10 1.375(3) 3_656
C12 C11 1.382(3) .
C6 H6 0.9300 .
C9 H9A 0.9600 .
C9 H9B 0.9600 .
C9 H9C 0.9600 .
C7 H7 0.9300 .
C8 H8A 0.9600 .
C8 H8B 0.9600 .
C8 H8C 0.9600 .
